data_4304215
loop_
_publ_author_name
'Anthony E. Wetherby'
'Lindy R. Goeller'
'Antonio G. DiPasquale'
'Arnold L. Rheingold'
'Charles S. Weinert'

_publ_section_title
;
Metal-Dependent Reactions of Bulky Metal(II) Amides M[N(SiMe3)2]2 with
3,3'-Disubstituted Binaphthols (HO)2C20H10(SiR3)2-3,3': Selective
Conversion of One Equivalent -OH Group to a Silyl Ether -OSiMe3
;
_journal_name_full 'Inorganic Chemistry'
_journal_page_first 2162
_journal_page_last 2170
_journal_paper_doi 10.1021/ic7016984
_journal_volume 47
_journal_year 2008
_chemical_formula_sum 'C36 H35 Ge N O2 Si2'
_chemical_formula_weight 642.42
_chemical_name_common AW-165
_chemical_name_systematic
;
 ?
;
_space_group.centring_type P

_space_group_IT_number 19
_space_group.IT_number 19

_symmetry_cell_setting orthorhombic
_symmetry_space_group_name_Hall 'P 2ac 2ab'
_symmetry_space_group_name_H-M 'P 21 21 21'
_atom_sites_solution_hydrogens geom
_atom_sites_solution_primary direct
_atom_sites_solution_secondary difmap
_audit_creation_method SHELXL-97
_cell_angle_alpha 90.00
_cell_angle_beta 90.00
_cell_angle_gamma 90.00
_cell_formula_units_Z 4
_cell_length_a 8.373(5)
_cell_length_b 10.529(6)
_cell_length_c 36.10(2)
_cell_measurement_reflns_used 4001
_cell_measurement_temperature 208(2)
_cell_measurement_theta_max 27.53
_cell_measurement_theta_min 2.50
_cell_volume 3183(3)
_computing_cell_refinement 'Bruker SMART'
_computing_data_collection 'Bruker SMART'
_computing_data_reduction 'Bruker SAINT'
_computing_molecular_graphics ORTEP-32
_computing_publication_material WinGX
_computing_structure_refinement SHELXL-97
_computing_structure_solution SIR-2004
_diffrn_ambient_temperature 208(2)
_diffrn_measured_fraction_theta_full 0.976
_diffrn_measured_fraction_theta_max 0.913
_diffrn_measurement_device_type 'CCD area detector'
_diffrn_measurement_method 'phi and omega scans'
_diffrn_radiation_monochromator graphite
_diffrn_radiation_source 'fine-focus sealed tube'
_diffrn_radiation_type MoK\a
_diffrn_radiation_wavelength 0.71073
_diffrn_reflns_av_R_equivalents 0.0278
_diffrn_reflns_av_sigmaI/netI 0.0896
_diffrn_reflns_limit_h_max 3
_diffrn_reflns_limit_h_min -10
_diffrn_reflns_limit_k_max 5
_diffrn_reflns_limit_k_min -12
_diffrn_reflns_limit_l_max 47
_diffrn_reflns_limit_l_min -45
_diffrn_reflns_number 8663
_diffrn_reflns_theta_full 25.00
_diffrn_reflns_theta_max 28.18
_diffrn_reflns_theta_min 1.13
_exptl_absorpt_coefficient_mu 1.071
_exptl_absorpt_correction_T_max 0.9005
_exptl_absorpt_correction_T_min 0.9005
_exptl_absorpt_correction_type multi-scan
_exptl_absorpt_process_details SADABS
_exptl_crystal_colour colorless
_exptl_crystal_density_diffrn 1.341
_exptl_crystal_density_method 'not measured'
_exptl_crystal_description block
_exptl_crystal_F_000 1336
_exptl_crystal_size_max 0.10
_exptl_crystal_size_mid 0.10
_exptl_crystal_size_min 0.10
_refine_diff_density_max 1.158
_refine_diff_density_min -0.607
_refine_diff_density_rms 0.081
_refine_ls_abs_structure_details 'Flack H D (1983), Acta Cryst. A39, 876-881'
_refine_ls_abs_structure_Flack -0.005(12)
_refine_ls_extinction_method none
_refine_ls_goodness_of_fit_ref 0.980
_refine_ls_hydrogen_treatment constr
_refine_ls_matrix_type full
_refine_ls_number_parameters 384
_refine_ls_number_reflns 6711
_refine_ls_number_restraints 0
_refine_ls_restrained_S_all 0.980
_refine_ls_R_factor_all 0.0610
_refine_ls_R_factor_gt 0.0490
_refine_ls_shift/su_max 0.001
_refine_ls_shift/su_mean 0.000
_refine_ls_structure_factor_coef Fsqd
_refine_ls_weighting_details 'calc w=1/[\s^2^(Fo^2^)+(0.0502P)^2^+0.0000P] where P=(Fo^2^+2Fc^2^)/3'
_refine_ls_weighting_scheme calc
_refine_ls_wR_factor_gt 0.1069
_refine_ls_wR_factor_ref 0.1218
_reflns_number_gt 5539
_reflns_number_total 6711
_reflns_threshold_expression &gt;2sigma(I)
_cod_data_source_file ic7016984-file001.cif
_cod_data_source_block
;
;
_cod_depositor_comments
;
The following automatic conversions were performed:
'_symmetry_cell_setting' value 'Orthorhombic' changed to 'orthorhombic'
according to '/home/saulius/struct/CIF-dictionaries/cif_core.dic'
dictionary named 'cif_core.dic' version 2.4.1 from 2010-06-29.

Automatic conversion script
Id: cif_fix_enum 1527 2010-12-29 10:47:43Z saulius 

The following automatic conversions were performed:

'_space_group.centring_type' value 'primitive' was replaced with the
value 'P' as specified in the replacement file
'/home/antanas/src/cod-tools/trunk/data/replacement-values/replacement_values.lst'.

Automatic conversion script
Id: cif_fix_values 5642 2017-10-24 12:04:52Z antanas 
;
_cod_database_code 4304215

loop_
_symmetry_equiv_pos_as_xyz
'x, y, z'
'-x+1/2, -y, z+1/2'
'x+1/2, -y+1/2, -z'
'-x, y+1/2, -z+1/2'

loop_
_atom_site_label
_atom_site_type_symbol
_atom_site_fract_x
_atom_site_fract_y
_atom_site_fract_z
_atom_site_U_iso_or_equiv
_atom_site_adp_type
_atom_site_occupancy
_atom_site_symmetry_multiplicity
_atom_site_calc_flag
_atom_site_refinement_flags
_atom_site_disorder_assembly
_atom_site_disorder_group
C1 C 0.6832(5) 0.5817(4) 0.35564(10) 0.0234(9) Uani 1 1 d . . .
C2 C 0.7577(5) 0.6751(4) 0.33253(10) 0.0233(8) Uani 1 1 d . . .
C3 C 0.9033(5) 0.7210(4) 0.34275(10) 0.0254(9) Uani 1 1 d . . .
H3 H 0.9499 0.7861 0.3286 0.030 Uiso 1 1 calc R . .
C4 C 0.9877(5) 0.6735(3) 0.37423(9) 0.0241(8) Uani 1 1 d . . .
C5 C 1.1456(6) 0.7122(4) 0.38308(12) 0.0329(10) Uani 1 1 d . . .
H5 H 1.1957 0.7745 0.3685 0.039 Uiso 1 1 calc R . .
C6 C 1.2258(6) 0.6612(4) 0.41223(13) 0.0375(11) Uani 1 1 d . . .
H6 H 1.3309 0.6873 0.4174 0.045 Uiso 1 1 calc R . .
C7 C 1.1518(5) 0.5695(4) 0.43471(12) 0.0319(10) Uani 1 1 d . . .
H7 H 1.2081 0.5335 0.4546 0.038 Uiso 1 1 calc R . .
C8 C 0.9979(6) 0.5324(4) 0.42771(10) 0.0279(9) Uani 1 1 d . . .
H8 H 0.9493 0.4727 0.4435 0.033 Uiso 1 1 calc R . .
C9 C 0.9102(5) 0.5815(4) 0.39734(11) 0.0255(9) Uani 1 1 d . . .
C10 C 0.7504(5) 0.5424(4) 0.38861(10) 0.0220(8) Uani 1 1 d . . .
C11 C 0.6543(5) 0.4655(4) 0.41562(10) 0.0212(8) Uani 1 1 d . . .
C12 C 0.6144(5) 0.5204(4) 0.45095(10) 0.0234(9) Uani 1 1 d . . .
C13 C 0.6487(6) 0.6480(4) 0.46058(11) 0.0318(10) Uani 1 1 d . . .
H13 H 0.7047 0.6992 0.4437 0.038 Uiso 1 1 calc R . .
C14 C 0.6028(6) 0.6984(5) 0.49357(12) 0.0386(12) Uani 1 1 d . . .
H14 H 0.6284 0.7831 0.4992 0.046 Uiso 1 1 calc R . .
C15 C 0.5171(6) 0.6245(5) 0.51930(11) 0.0411(11) Uani 1 1 d . . .
H15 H 0.4840 0.6601 0.5419 0.049 Uiso 1 1 calc R . .
C16 C 0.4827(6) 0.5021(4) 0.51125(10) 0.0340(10) Uani 1 1 d . . .
H16 H 0.4259 0.4532 0.5286 0.041 Uiso 1 1 calc R . .
C17 C 0.5301(5) 0.4456(4) 0.47734(10) 0.0261(9) Uani 1 1 d . . .
C18 C 0.4930(5) 0.3179(4) 0.46875(10) 0.0272(9) Uani 1 1 d . . .
H18 H 0.4451 0.2670 0.4871 0.033 Uiso 1 1 calc R . .
C19 C 0.5242(5) 0.2652(4) 0.43471(10) 0.0229(8) Uani 1 1 d . . .
C20 C 0.5991(5) 0.3442(4) 0.40747(10) 0.0221(8) Uani 1 1 d . . .
C21 C 0.4431(5) 0.7855(4) 0.30124(12) 0.0354(11) Uani 1 1 d . . .
H21A H 0.3981 0.8304 0.2802 0.053 Uiso 1 1 calc R . .
H21B H 0.4491 0.8424 0.3223 0.053 Uiso 1 1 calc R . .
H21C H 0.3757 0.7136 0.3074 0.053 Uiso 1 1 calc R . .
C22 C 0.6403(6) 0.5966(4) 0.25452(10) 0.0314(10) Uani 1 1 d . . .
H22A H 0.5657 0.5322 0.2628 0.047 Uiso 1 1 calc R . .
H22B H 0.7456 0.5593 0.2519 0.047 Uiso 1 1 calc R . .
H22C H 0.6054 0.6301 0.2308 0.047 Uiso 1 1 calc R . .
C23 C 0.7612(5) 0.8660(4) 0.26833(10) 0.0252(9) Uani 1 1 d . . .
C24 C 0.7394(6) 0.9886(4) 0.28188(12) 0.0319(10) Uani 1 1 d . . .
H24 H 0.6754 1.0013 0.3030 0.038 Uiso 1 1 calc R . .
C25 C 0.8105(6) 1.0929(5) 0.26477(13) 0.0404(12) Uani 1 1 d . . .
H25 H 0.7918 1.1749 0.2741 0.049 Uiso 1 1 calc R . .
C26 C 0.9077(6) 1.0769(5) 0.23450(13) 0.0418(12) Uani 1 1 d . . .
H26 H 0.9554 1.1478 0.2232 0.050 Uiso 1 1 calc R . .
C27 C 0.9351(6) 0.9558(5) 0.22072(12) 0.0435(13) Uani 1 1 d . . .
H27 H 1.0027 0.9442 0.2002 0.052 Uiso 1 1 calc R . .
C28 C 0.8622(6) 0.8516(5) 0.23737(11) 0.0355(10) Uani 1 1 d . . .
H28 H 0.8808 0.7700 0.2278 0.043 Uiso 1 1 calc R . .
C29 C 0.4203(6) 0.0167(4) 0.46905(12) 0.0376(11) Uani 1 1 d . . .
H29A H 0.3354 0.0615 0.4819 0.056 Uiso 1 1 calc R . .
H29B H 0.5160 0.0174 0.4842 0.056 Uiso 1 1 calc R . .
H29C H 0.3878 -0.0703 0.4645 0.056 Uiso 1 1 calc R . .
C30 C 0.6129(6) 0.0005(5) 0.39851(14) 0.0415(12) Uani 1 1 d . . .
H30A H 0.7141 0.0038 0.4115 0.062 Uiso 1 1 calc R . .
H30B H 0.6262 0.0344 0.3737 0.062 Uiso 1 1 calc R . .
H30C H 0.5769 -0.0870 0.3970 0.062 Uiso 1 1 calc R . .
C31 C 0.2705(5) 0.1097(4) 0.39705(11) 0.0271(9) Uani 1 1 d . . .
C32 C 0.1385(6) 0.1723(4) 0.41277(12) 0.0339(10) Uani 1 1 d . . .
H32 H 0.1467 0.2032 0.4371 0.041 Uiso 1 1 calc R . .
C33 C -0.0030(6) 0.1900(4) 0.39367(12) 0.0397(11) Uani 1 1 d . . .
H33 H -0.0891 0.2323 0.4049 0.048 Uiso 1 1 calc R . .
C34 C -0.0167(6) 0.1449(5) 0.35789(12) 0.0420(11) Uani 1 1 d . . .
H34 H -0.1124 0.1564 0.3447 0.050 Uiso 1 1 calc R . .
C35 C 0.1104(6) 0.0828(5) 0.34146(13) 0.0427(12) Uani 1 1 d . . .
H35 H 0.1013 0.0519 0.3171 0.051 Uiso 1 1 calc R . .
C36 C 0.2513(6) 0.0663(4) 0.36106(12) 0.0363(11) Uani 1 1 d . . .
H36 H 0.3369 0.0242 0.3495 0.044 Uiso 1 1 calc R . .
N1 N 0.2910(4) 0.3906(4) 0.35665(10) 0.0364(9) Uani 1 1 d . . .
H1A H 0.3044 0.4127 0.3805 0.055 Uiso 1 1 calc R . .
H1B H 0.2354 0.3176 0.3554 0.055 Uiso 1 1 calc R . .
H1C H 0.2371 0.4523 0.3448 0.055 Uiso 1 1 calc R . .
O1 O 0.5372(3) 0.5379(2) 0.34487(7) 0.0255(6) Uani 1 1 d . . .
O2 O 0.6161(3) 0.2950(3) 0.37275(7) 0.0245(6) Uani 1 1 d . . .
Si1 Si 0.64831(14) 0.72800(11) 0.28927(3) 0.0240(2) Uani 1 1 d . . .
Si2 Si 0.46187(14) 0.09672(11) 0.42402(3) 0.0268(3) Uani 1 1 d . . .
Ge1 Ge 0.51596(6) 0.36556(4) 0.331524(10) 0.02911(13) Uani 1 1 d . . .

loop_
_atom_site_aniso_label
_atom_site_aniso_U_11
_atom_site_aniso_U_22
_atom_site_aniso_U_33
_atom_site_aniso_U_23
_atom_site_aniso_U_13
_atom_site_aniso_U_12
C1 0.023(2) 0.025(2) 0.0221(19) -0.0009(16) -0.0007(16) 0.0002(17)
C2 0.026(2) 0.025(2) 0.0192(17) -0.0017(16) 0.0018(18) -0.0015(16)
C3 0.031(2) 0.021(2) 0.0237(19) 0.0007(15) 0.0033(17) -0.0041(17)
C4 0.027(2) 0.022(2) 0.0225(17) -0.0038(13) 0.0008(19) -0.0013(18)
C5 0.030(3) 0.035(3) 0.034(2) -0.0054(19) 0.003(2) -0.009(2)
C6 0.027(3) 0.039(3) 0.046(3) -0.010(2) -0.006(2) -0.004(2)
C7 0.028(2) 0.035(3) 0.032(2) -0.0053(18) -0.007(2) 0.005(2)
C8 0.035(3) 0.024(2) 0.0243(18) -0.0014(14) -0.003(2) 0.0011(19)
C9 0.028(2) 0.024(2) 0.0243(19) -0.0022(16) 0.0003(17) 0.0008(17)
C10 0.028(2) 0.020(2) 0.0179(18) 0.0025(15) 0.0003(16) 0.0002(17)
C11 0.020(2) 0.025(2) 0.0181(18) 0.0044(15) -0.0053(16) 0.0011(16)
C12 0.020(2) 0.028(2) 0.0216(18) 0.0010(16) -0.0069(17) 0.0039(17)
C13 0.038(3) 0.029(2) 0.029(2) 0.0019(18) -0.0042(19) 0.001(2)
C14 0.051(3) 0.030(3) 0.035(2) -0.0082(19) -0.010(2) 0.013(2)
C15 0.047(3) 0.048(3) 0.029(2) -0.0089(19) 0.001(2) 0.017(3)
C16 0.028(3) 0.048(3) 0.0256(19) 0.0032(17) 0.002(2) 0.009(2)
C17 0.021(2) 0.036(2) 0.0216(18) 0.0039(15) -0.0032(17) 0.0038(19)
C18 0.024(2) 0.032(2) 0.0251(18) 0.0069(15) -0.0024(19) -0.0033(19)
C19 0.019(2) 0.024(2) 0.0257(17) 0.0063(14) -0.0025(17) -0.0017(17)
C20 0.021(2) 0.021(2) 0.0239(18) 0.0010(15) 0.0017(15) 0.0014(16)
C21 0.029(3) 0.034(3) 0.043(2) 0.005(2) 0.004(2) 0.002(2)
C22 0.041(3) 0.029(2) 0.025(2) -0.0019(17) -0.0040(19) -0.004(2)
C23 0.023(2) 0.029(2) 0.0236(18) 0.0112(17) -0.0020(16) -0.0009(19)
C24 0.033(3) 0.029(3) 0.034(2) 0.0042(18) 0.000(2) -0.005(2)
C25 0.051(3) 0.028(3) 0.043(3) 0.004(2) -0.004(2) -0.008(2)
C26 0.035(3) 0.050(3) 0.041(3) 0.018(2) -0.005(2) -0.018(2)
C27 0.040(3) 0.059(3) 0.032(2) 0.009(2) 0.007(2) -0.012(2)
C28 0.037(3) 0.038(3) 0.032(2) -0.0002(19) 0.000(2) -0.003(2)
C29 0.042(3) 0.028(3) 0.042(3) 0.0147(19) -0.001(2) -0.005(2)
C30 0.036(3) 0.031(3) 0.057(3) 0.001(2) 0.002(2) 0.000(2)
C31 0.028(2) 0.021(2) 0.033(2) 0.0048(16) -0.0001(18) -0.0041(18)
C32 0.033(3) 0.037(3) 0.032(2) 0.0015(18) 0.003(2) -0.006(2)
C33 0.024(3) 0.052(3) 0.044(2) 0.003(2) 0.006(2) 0.003(2)
C34 0.031(3) 0.046(3) 0.048(2) 0.008(2) -0.010(2) -0.005(3)
C35 0.050(3) 0.042(3) 0.036(2) -0.004(2) -0.006(2) -0.009(2)
C36 0.042(3) 0.022(2) 0.045(3) -0.0023(19) 0.003(2) -0.001(2)
N1 0.032(2) 0.029(2) 0.048(2) 0.0077(17) -0.0086(17) -0.0078(17)
O1 0.0259(16) 0.0208(14) 0.0299(13) 0.0028(11) -0.0046(12) -0.0059(12)
O2 0.0307(17) 0.0238(15) 0.0191(12) -0.0016(10) -0.0015(12) 0.0003(13)
Si1 0.0267(6) 0.0236(6) 0.0218(5) 0.0019(4) -0.0006(5) -0.0012(5)
Si2 0.0252(6) 0.0227(6) 0.0324(6) 0.0062(4) 0.0016(5) -0.0019(5)
Ge1 0.0390(3) 0.0268(2) 0.02157(19) -0.00158(16) -0.0042(2) -0.0036(2)

loop_
_atom_type_symbol
_atom_type_description
_atom_type_scat_dispersion_real
_atom_type_scat_dispersion_imag
_atom_type_scat_source
C C 0.0033 0.0016 'International Tables Vol C Tables 4.2.6.8 and 6.1.1.4'
H H 0.0000 0.0000 'International Tables Vol C Tables 4.2.6.8 and 6.1.1.4'
N N 0.0061 0.0033 'International Tables Vol C Tables 4.2.6.8 and 6.1.1.4'
O O 0.0106 0.0060 'International Tables Vol C Tables 4.2.6.8 and 6.1.1.4'
Si Si 0.0817 0.0704 'International Tables Vol C Tables 4.2.6.8 and 6.1.1.4'
Ge Ge 0.1547 1.8001 'International Tables Vol C Tables 4.2.6.8 and 6.1.1.4'

loop_
_geom_angle_atom_site_label_1
_geom_angle_atom_site_label_2
_geom_angle_atom_site_label_3
_geom_angle
_geom_angle_site_symmetry_1
_geom_angle_site_symmetry_3
_geom_angle_publ_flag
O1 C1 C10 120.7(4) . . ?
O1 C1 C2 117.1(3) . . ?
C10 C1 C2 122.0(4) . . ?
C3 C2 C1 118.4(4) . . ?
C3 C2 Si1 123.5(3) . . ?
C1 C2 Si1 118.1(3) . . ?
C2 C3 C4 122.3(4) . . ?
C2 C3 H3 118.9 . . ?
C4 C3 H3 118.9 . . ?
C5 C4 C3 122.7(4) . . ?
C5 C4 C9 119.0(4) . . ?
C3 C4 C9 118.4(4) . . ?
C6 C5 C4 121.4(4) . . ?
C6 C5 H5 119.3 . . ?
C4 C5 H5 119.3 . . ?
C5 C6 C7 120.0(4) . . ?
C5 C6 H6 120.0 . . ?
C7 C6 H6 120.0 . . ?
C8 C7 C6 120.3(4) . . ?
C8 C7 H7 119.9 . . ?
C6 C7 H7 119.9 . . ?
C7 C8 C9 121.7(4) . . ?
C7 C8 H8 119.1 . . ?
C9 C8 H8 119.1 . . ?
C8 C9 C4 117.5(4) . . ?
C8 C9 C10 123.2(4) . . ?
C4 C9 C10 119.2(4) . . ?
C1 C10 C9 118.9(4) . . ?
C1 C10 C11 120.2(4) . . ?
C9 C10 C11 120.8(3) . . ?
C20 C11 C12 118.7(4) . . ?
C20 C11 C10 122.4(3) . . ?
C12 C11 C10 118.9(4) . . ?
C13 C12 C17 117.4(4) . . ?
C13 C12 C11 123.4(4) . . ?
C17 C12 C11 119.1(4) . . ?
C14 C13 C12 121.9(4) . . ?
C14 C13 H13 119.1 . . ?
C12 C13 H13 119.1 . . ?
C13 C14 C15 120.5(4) . . ?
C13 C14 H14 119.8 . . ?
C15 C14 H14 119.8 . . ?
C16 C15 C14 119.5(4) . . ?
C16 C15 H15 120.2 . . ?
C14 C15 H15 120.2 . . ?
C15 C16 C17 121.8(4) . . ?
C15 C16 H16 119.1 . . ?
C17 C16 H16 119.1 . . ?
C18 C17 C16 121.8(4) . . ?
C18 C17 C12 119.2(4) . . ?
C16 C17 C12 119.0(4) . . ?
C19 C18 C17 122.5(4) . . ?
C19 C18 H18 118.7 . . ?
C17 C18 H18 118.7 . . ?
C18 C19 C20 117.6(4) . . ?
C18 C19 Si2 120.6(3) . . ?
C20 C19 Si2 121.7(3) . . ?
O2 C20 C11 120.6(3) . . ?
O2 C20 C19 117.1(3) . . ?
C11 C20 C19 122.2(3) . . ?
Si1 C21 H21A 109.5 . . ?
Si1 C21 H21B 109.5 . . ?
H21A C21 H21B 109.5 . . ?
Si1 C21 H21C 109.5 . . ?
H21A C21 H21C 109.5 . . ?
H21B C21 H21C 109.5 . . ?
Si1 C22 H22A 109.5 . . ?
Si1 C22 H22B 109.5 . . ?
H22A C22 H22B 109.5 . . ?
Si1 C22 H22C 109.5 . . ?
H22A C22 H22C 109.5 . . ?
H22B C22 H22C 109.5 . . ?
C24 C23 C28 117.2(4) . . ?
C24 C23 Si1 120.4(3) . . ?
C28 C23 Si1 122.3(3) . . ?
C23 C24 C25 121.2(4) . . ?
C23 C24 H24 119.4 . . ?
C25 C24 H24 119.4 . . ?
C26 C25 C24 120.7(5) . . ?
C26 C25 H25 119.7 . . ?
C24 C25 H25 119.7 . . ?
C25 C26 C27 119.7(4) . . ?
C25 C26 H26 120.1 . . ?
C27 C26 H26 120.1 . . ?
C26 C27 C28 119.8(4) . . ?
C26 C27 H27 120.1 . . ?
C28 C27 H27 120.1 . . ?
C27 C28 C23 121.4(4) . . ?
C27 C28 H28 119.3 . . ?
C23 C28 H28 119.3 . . ?
Si2 C29 H29A 109.5 . . ?
Si2 C29 H29B 109.5 . . ?
H29A C29 H29B 109.5 . . ?
Si2 C29 H29C 109.5 . . ?
H29A C29 H29C 109.5 . . ?
H29B C29 H29C 109.5 . . ?
Si2 C30 H30A 109.5 . . ?
Si2 C30 H30B 109.5 . . ?
H30A C30 H30B 109.5 . . ?
Si2 C30 H30C 109.5 . . ?
H30A C30 H30C 109.5 . . ?
H30B C30 H30C 109.5 . . ?
C36 C31 C32 116.2(4) . . ?
C36 C31 Si2 124.1(4) . . ?
C32 C31 Si2 119.7(3) . . ?
C33 C32 C31 122.3(4) . . ?
C33 C32 H32 118.8 . . ?
C31 C32 H32 118.8 . . ?
C34 C33 C32 119.4(5) . . ?
C34 C33 H33 120.3 . . ?
C32 C33 H33 120.3 . . ?
C33 C34 C35 120.0(5) . . ?
C33 C34 H34 120.0 . . ?
C35 C34 H34 120.0 . . ?
C34 C35 C36 119.7(4) . . ?
C34 C35 H35 120.2 . . ?
C36 C35 H35 120.2 . . ?
C31 C36 C35 122.4(5) . . ?
C31 C36 H36 118.8 . . ?
C35 C36 H36 118.8 . . ?
Ge1 N1 H1A 109.5 . . ?
Ge1 N1 H1B 109.5 . . ?
H1A N1 H1B 109.5 . . ?
Ge1 N1 H1C 109.5 . . ?
H1A N1 H1C 109.5 . . ?
H1B N1 H1C 109.5 . . ?
C1 O1 Ge1 118.9(2) . . ?
C20 O2 Ge1 122.4(2) . . ?
C22 Si1 C21 111.2(2) . . ?
C22 Si1 C23 108.57(19) . . ?
C21 Si1 C23 107.6(2) . . ?
C22 Si1 C2 110.69(19) . . ?
C21 Si1 C2 110.38(19) . . ?
C23 Si1 C2 108.29(17) . . ?
C29 Si2 C30 108.2(2) . . ?
C29 Si2 C31 109.0(2) . . ?
C30 Si2 C31 111.2(2) . . ?
C29 Si2 C19 107.33(19) . . ?
C30 Si2 C19 115.1(2) . . ?
C31 Si2 C19 105.83(18) . . ?
O2 Ge1 O1 97.89(12) . . ?
O2 Ge1 N1 96.21(14) . . ?
O1 Ge1 N1 81.60(14) . . ?

loop_
_geom_bond_atom_site_label_1
_geom_bond_atom_site_label_2
_geom_bond_distance
_geom_bond_site_symmetry_2
_geom_bond_publ_flag
C1 O1 1.363(5) . ?
C1 C10 1.380(5) . ?
C1 C2 1.433(5) . ?
C2 C3 1.362(6) . ?
C2 Si1 1.894(4) . ?
C3 C4 1.429(5) . ?
C3 H3 0.9400 . ?
C4 C5 1.419(6) . ?
C4 C9 1.434(5) . ?
C5 C6 1.359(6) . ?
C5 H5 0.9400 . ?
C6 C7 1.405(6) . ?
C6 H6 0.9400 . ?
C7 C8 1.370(6) . ?
C7 H7 0.9400 . ?
C8 C9 1.418(6) . ?
C8 H8 0.9400 . ?
C9 C10 1.435(6) . ?
C10 C11 1.501(5) . ?
C11 C20 1.390(5) . ?
C11 C12 1.439(5) . ?
C12 C13 1.417(6) . ?
C12 C17 1.424(5) . ?
C13 C14 1.359(6) . ?
C13 H13 0.9400 . ?
C14 C15 1.408(7) . ?
C14 H14 0.9400 . ?
C15 C16 1.352(7) . ?
C15 H15 0.9400 . ?
C16 C17 1.418(5) . ?
C16 H16 0.9400 . ?
C17 C18 1.415(6) . ?
C18 C19 1.373(5) . ?
C18 H18 0.9400 . ?
C19 C20 1.432(5) . ?
C19 Si2 1.889(4) . ?
C20 O2 1.364(4) . ?
C21 Si1 1.873(5) . ?
C21 H21A 0.9700 . ?
C21 H21B 0.9700 . ?
C21 H21C 0.9700 . ?
C22 Si1 1.869(4) . ?
C22 H22A 0.9700 . ?
C22 H22B 0.9700 . ?
C22 H22C 0.9700 . ?
C23 C24 1.393(6) . ?
C23 C28 1.410(6) . ?
C23 Si1 1.891(4) . ?
C24 C25 1.393(6) . ?
C24 H24 0.9400 . ?
C25 C26 1.373(7) . ?
C25 H25 0.9400 . ?
C26 C27 1.388(7) . ?
C26 H26 0.9400 . ?
C27 C28 1.392(6) . ?
C27 H27 0.9400 . ?
C28 H28 0.9400 . ?
C29 Si2 1.864(4) . ?
C29 H29A 0.9700 . ?
C29 H29B 0.9700 . ?
C29 H29C 0.9700 . ?
C30 Si2 1.864(5) . ?
C30 H30A 0.9700 . ?
C30 H30B 0.9700 . ?
C30 H30C 0.9700 . ?
C31 C36 1.386(6) . ?
C31 C32 1.407(6) . ?
C31 Si2 1.880(4) . ?
C32 C33 1.383(7) . ?
C32 H32 0.9400 . ?
C33 C34 1.381(6) . ?
C33 H33 0.9400 . ?
C34 C35 1.383(7) . ?
C34 H34 0.9400 . ?
C35 C36 1.387(7) . ?
C35 H35 0.9400 . ?
C36 H36 0.9400 . ?
N1 Ge1 2.107(4) . ?
N1 H1A 0.9000 . ?
N1 H1B 0.9000 . ?
N1 H1C 0.9000 . ?
O1 Ge1 1.886(3) . ?
O2 Ge1 1.863(3) . ?
